data_7008939
loop_
_publ_author_name
'Drew, Michael G. B.'
'Iveson, Peter B.'
'Hudson, Michael J.'
'Liljenzin, Jan Olov'
'Spjuth, Lena'
'Cordier, Pierre-Yves'
'Enarsson, \%Asa'
'Hill, Cl\'ement'
'Madic, Charles'

_publ_section_title
;
 Separation of americium(III) from europium(III) with tridentate
 heterocyclic nitrogen ligands and crystallographic studies of
 complexes formed by 2,2'&#x2236;6',2&#x2033;-terpyridine with the
 lanthanides
;
_journal_issue 5
_journal_name_full 'Journal of the Chemical Society, Dalton Transactions'
_journal_page_first 821
_journal_paper_doi 10.1039/a907077j
_journal_year 2000
_chemical_formula_sum 'C36 H33 Er N12 O10'
_chemical_formula_weight 961.00
_chemical_name_systematic
; 
 ? 
;
_space_group_IT_number 2
_symmetry_cell_setting triclinic
_symmetry_space_group_name_Hall '-P 1'
_symmetry_space_group_name_H-M 'P -1'
_atom_sites_solution_hydrogens geom
_atom_sites_solution_primary direct
_atom_sites_solution_secondary difmap
_audit_creation_method SHELXL-97
_cell_angle_alpha 69.486(10)
_cell_angle_beta 78.106(10)
_cell_angle_gamma 79.783(10)
_cell_formula_units_Z 2
_cell_length_a 10.017(12)
_cell_length_b 14.742(17)
_cell_length_c 14.936(17)
_cell_measurement_temperature 298(2)
_cell_volume 2008(4)
_computing_cell_refinement XDS
_computing_data_collection 'XDS (Kabsch, 1991)'
_computing_data_reduction XDS
_computing_molecular_graphics PLATON(Spek,1994)
_computing_structure_refinement 'SHELXL-93 (Sheldrick, 1993)'
_computing_structure_solution 'SHELXS-86 (Sheldrick, 1990)'
_diffrn_ambient_temperature 298(2)
_diffrn_measurement_device 'Marresearch Image Plate'
_diffrn_measurement_method '95 frames at 2^o intervals, counting time 2 min.'
_diffrn_radiation_monochromator graphite
_diffrn_radiation_source 'fine-focus sealed tube'
_diffrn_radiation_type MoK\a
_diffrn_radiation_wavelength 0.71073
_diffrn_reflns_av_R_equivalents 0.0000
_diffrn_reflns_av_sigmaI/netI 0.0292
_diffrn_reflns_limit_h_max 12
_diffrn_reflns_limit_h_min 0
_diffrn_reflns_limit_k_max 18
_diffrn_reflns_limit_k_min -17
_diffrn_reflns_limit_l_max 18
_diffrn_reflns_limit_l_min -17
_diffrn_reflns_number 6861
_diffrn_reflns_theta_max 25.98
_diffrn_reflns_theta_min 2.38
_diffrn_standards_number n/a
_exptl_absorpt_coefficient_mu 2.161
_exptl_absorpt_correction_T_max 1.000
_exptl_absorpt_correction_T_min 0.388
_exptl_absorpt_correction_type 'DIFABS(Walker and Stuart, 1983)'
_exptl_crystal_density_diffrn 1.589
_exptl_crystal_density_method 'not measured'
_exptl_crystal_F_000 962
_exptl_crystal_size_max 0.32
_exptl_crystal_size_mid 0.30
_exptl_crystal_size_min 0.15
_refine_diff_density_max 1.924
_refine_diff_density_min -2.492
_refine_diff_density_rms 0.142
_refine_ls_extinction_coef 0.0119(18)
_refine_ls_extinction_expression Fc^*^=kFc[1+0.001xFc^2^\l^3^/sin(2\q)]^-1/4^
_refine_ls_extinction_method SHELXL
_refine_ls_goodness_of_fit_ref 1.442
_refine_ls_hydrogen_treatment mixed
_refine_ls_matrix_type full
_refine_ls_number_parameters 491
_refine_ls_number_reflns 6861
_refine_ls_number_restraints 0
_refine_ls_restrained_S_all 1.442
_refine_ls_R_factor_all 0.0748
_refine_ls_R_factor_gt 0.0610
_refine_ls_shift/su_max 0.052
_refine_ls_shift/su_mean 0.001
_refine_ls_structure_factor_coef Fsqd
_refine_ls_weighting_details 'w=1/[\s^2^(Fo^2^)+(0.1243P)^2^+0.0000P] where P=(Fo^2^+2Fc^2^)/3'
_refine_ls_weighting_scheme calc
_refine_ls_wR_factor_gt 0.1941
_refine_ls_wR_factor_ref 0.2100
_reflns_number_gt 5731
_reflns_number_total 6861
_reflns_threshold_expression >2sigma(I)
_cod_data_source_file a907077j.txt
_cod_data_source_block 3-Er
_cod_depositor_comments
;
The following automatic conversions were performed:

'_refine_ls_weighting_scheme' value 'calc
w=1/[\s^2^(Fo^2^)+(0.1243P)^2^+0.0000P] where P=(Fo^2^+2Fc^2^)/3' was
changed to 'calc'. New tag '_refine_ls_weighting_details' was
created. The value of the new tag was set to
'w=1/[\s^2^(Fo^2^)+(0.1243P)^2^+0.0000P] where P=(Fo^2^+2Fc^2^)/3'.

Automatic conversion script
Id: cif_fix_values 3143 2015-03-26 13:38:13Z robertas 
;
_cod_original_sg_symbol_H-M P-1
_cod_original_formula_sum 'C36 H33 Er N12 O10     '
_cod_database_code 7008939

loop_
_symmetry_equiv_pos_as_xyz
'x, y, z'
'-x, -y, -z'

loop_
_atom_site_label
_atom_site_type_symbol
_atom_site_fract_x
_atom_site_fract_y
_atom_site_fract_z
_atom_site_U_iso_or_equiv
_atom_site_adp_type
_atom_site_occupancy
_atom_site_calc_flag
_atom_site_refinement_flags
_atom_site_disorder_assembly
_atom_site_disorder_group
Er1 Er 0.24723(3) 0.25692(2) 0.20441(3) 0.0509(2) Uani 1 d . . .
O100 O 0.3737(6) 0.3180(5) 0.2802(5) 0.0617(15) Uani 1 d . . .
O41 O 0.2528(8) 0.3068(7) 0.0291(6) 0.085(2) Uani 1 d . . .
O42 O 0.4310(6) 0.3241(5) 0.0720(5) 0.0630(15) Uani 1 d . . .
N43 N 0.3704(9) 0.3320(7) 0.0042(7) 0.069(2) Uani 1 d . . .
O44 O 0.4173(10) 0.3654(8) -0.0808(6) 0.103(3) Uani 1 d . . .
N63 N 0.4823(8) 0.1032(6) 0.1666(6) 0.0662(19) Uani 1 d . . .
O64 O 0.5910(10) 0.0563(8) 0.1598(9) 0.123(4) Uani 1 d . . .
O61 O 0.4504(10) 0.1418(6) 0.2323(6) 0.088(2) Uani 1 d . . .
O62 O 0.3945(10) 0.1196(8) 0.1134(7) 0.105(3) Uani 1 d . . .
O52 O 0.0907(6) 0.2851(5) 0.3426(5) 0.0613(14) Uani 1 d . . .
O54 O 0.0898(9) 0.1970(8) 0.4937(6) 0.088(3) Uani 1 d . . .
N53 N 0.1360(8) 0.2106(6) 0.4094(6) 0.0629(19) Uani 1 d . . .
O51 O 0.2304(9) 0.1531(5) 0.3803(5) 0.0734(19) Uani 1 d . . .
C12 C -0.0767(12) 0.0559(10) 0.2112(8) 0.080(3) Uani 1 d . . .
H12 H -0.1605 0.0666 0.1895 0.096 Uiso 1 calc R . .
C16 C -0.0128(10) 0.1357(7) 0.2057(6) 0.060(2) Uani 1 d . . .
C13 C 0.1681(11) 0.0273(7) 0.2708(8) 0.067(2) Uani 1 d . . .
H13 H 0.2516 0.0159 0.2931 0.080 Uiso 1 calc R . .
C15 C -0.0171(16) -0.0364(9) 0.2480(11) 0.098(4) Uani 1 d . . .
H15 H -0.0603 -0.0890 0.2524 0.117 Uiso 1 calc R . .
C14 C 0.1056(13) -0.0514(8) 0.2781(9) 0.079(3) Uani 1 d . . .
H14 H 0.1476 -0.1144 0.3035 0.095 Uiso 1 calc R . .
N11 N 0.1132(7) 0.1207(5) 0.2325(5) 0.0553(16) Uani 1 d . . .
N21 N 0.0069(7) 0.3051(6) 0.1673(5) 0.0521(15) Uani 1 d . . .
C22 C -0.0748(9) 0.2395(8) 0.1731(6) 0.061(2) Uani 1 d . . .
C23 C -0.2090(11) 0.2622(9) 0.1580(8) 0.074(3) Uani 1 d . . .
H23 H -0.2619 0.2138 0.1644 0.089 Uiso 1 calc R . .
C24 C -0.2636(11) 0.3595(11) 0.1329(8) 0.079(3) Uani 1 d . . .
H24 H -0.3539 0.3771 0.1213 0.095 Uiso 1 calc R . .
C25 C -0.1840(9) 0.4301(8) 0.1253(8) 0.074(3) Uani 1 d . . .
H25 H -0.2206 0.4952 0.1111 0.089 Uiso 1 calc R . .
C26 C -0.0464(9) 0.4013(7) 0.1395(7) 0.059(2) Uani 1 d . . .
C32 C 0.0463(8) 0.4716(6) 0.1328(6) 0.0519(17) Uani 1 d . . .
N31 N 0.1777(7) 0.4359(5) 0.1454(5) 0.0498(14) Uani 1 d . . .
C33 C 0.0971(12) 0.6361(7) 0.1011(8) 0.074(3) Uani 1 d . . .
H33 H 0.0688 0.7021 0.0906 0.088 Uiso 1 calc R . .
C34 C 0.2323(11) 0.5993(7) 0.1088(8) 0.073(3) Uani 1 d . . .
H34 H 0.2979 0.6407 0.0987 0.088 Uiso 1 calc R . .
C35 C 0.2684(9) 0.4999(7) 0.1319(7) 0.060(2) Uani 1 d . . .
H35 H 0.3593 0.4754 0.1385 0.072 Uiso 1 calc R . .
C36 C 0.0021(10) 0.5724(7) 0.1091(8) 0.071(2) Uani 1 d . . .
H36 H -0.0878 0.5964 0.0990 0.085 Uiso 1 calc R . .
N51 N 0.5152(8) 0.3965(6) 0.3851(5) 0.0572(17) Uani 1 d . . .
C52 C 0.6476(9) 0.3600(8) 0.3816(7) 0.062(2) Uani 1 d . . .
C53 C 0.7543(11) 0.4185(10) 0.3583(9) 0.081(3) Uani 1 d . . .
H53 H 0.8454 0.3911 0.3590 0.098 Uiso 1 calc R . .
C54 C 0.7200(12) 0.5172(10) 0.3346(9) 0.085(3) Uani 1 d . . .
H54 H 0.7885 0.5581 0.3169 0.102 Uiso 1 calc R . .
C55 C 0.5845(13) 0.5560(9) 0.3369(9) 0.084(3) Uani 1 d . . .
H55 H 0.5605 0.6230 0.3199 0.100 Uiso 1 calc R . .
C56 C 0.4836(10) 0.4929(7) 0.3650(7) 0.062(2) Uani 1 d . . .
N41 N 0.2525(8) 0.4701(6) 0.3605(6) 0.0654(19) Uani 1 d . . .
C42 C 0.1190(10) 0.4998(8) 0.3668(9) 0.079(3) Uani 1 d . . .
H42 H 0.0618 0.4582 0.3635 0.095 Uiso 1 calc R . .
C43 C 0.0589(12) 0.5870(9) 0.3779(10) 0.088(3) Uani 1 d . . .
H43 H -0.0349 0.6053 0.3784 0.105 Uiso 1 calc R . .
C44 C 0.1404(14) 0.6456(9) 0.3880(11) 0.095(4) Uani 1 d . . .
H44 H 0.1030 0.7039 0.3990 0.114 Uiso 1 calc R . .
C45 C 0.2795(12) 0.6175(8) 0.3816(9) 0.078(3) Uani 1 d . . .
H45 H 0.3368 0.6582 0.3866 0.094 Uiso 1 calc R . .
C46 C 0.3357(10) 0.5298(7) 0.3679(7) 0.060(2) Uani 1 d . . .
N61 N 0.5881(8) 0.2099(6) 0.3801(6) 0.0604(17) Uani 1 d . . .
C62 C 0.6778(9) 0.2527(7) 0.4034(6) 0.058(2) Uani 1 d . . .
C63 C 0.6115(13) 0.1116(8) 0.4010(8) 0.076(3) Uani 1 d . . .
H63 H 0.5505 0.0803 0.3860 0.091 Uiso 1 calc R . .
C64 C 0.7197(13) 0.0575(9) 0.4425(8) 0.089(4) Uani 1 d . . .
H64 H 0.7315 -0.0095 0.4545 0.107 Uiso 1 calc R . .
C65 C 0.8114(11) 0.0981(10) 0.4672(8) 0.088(4) Uani 1 d . . .
H65 H 0.8859 0.0606 0.4959 0.105 Uiso 1 calc R . .
C66 C 0.7895(10) 0.1987(10) 0.4477(8) 0.076(3) Uani 1 d . . .
H66 H 0.8492 0.2298 0.4642 0.092 Uiso 1 calc R . .
N200 N 0.1897(16) 0.2437(11) -0.2127(11) 0.123(4) Uiso 1 d . . .
C201 C 0.2007(13) 0.1841(9) -0.1383(9) 0.084(3) Uiso 1 d . . .
C202 C 0.1952(19) 0.1098(13) -0.0463(12) 0.124(5) Uiso 1 d . . .
H20A H 0.1011 0.1009 -0.0185 0.149 Uiso 1 calc R . .
H20B H 0.2377 0.1285 -0.0044 0.149 Uiso 1 calc R . .
H20C H 0.2431 0.0498 -0.0539 0.149 Uiso 1 calc R . .
N100 N 0.826(2) 0.1423(14) -0.0558(13) 0.144(6) Uiso 1 d . . .
C101 C 0.7281(19) 0.1448(12) -0.0845(12) 0.109(4) Uiso 1 d . . .
C102 C 0.5980(19) 0.1425(14) -0.1076(14) 0.126(5) Uiso 1 d . . .
H10A H 0.5310 0.1877 -0.0844 0.151 Uiso 1 calc R . .
H10B H 0.5712 0.0780 -0.0774 0.151 Uiso 1 calc R . .
H10C H 0.6042 0.1604 -0.1765 0.151 Uiso 1 calc R . .
C302 C 0.3517(18) 0.2144(13) 0.5788(12) 0.120(5) Uiso 1 d . . .
H30A H 0.2956 0.2639 0.6021 0.144 Uiso 1 calc R . .
H30B H 0.3000 0.1608 0.5924 0.144 Uiso 1 calc R . .
H30C H 0.3800 0.2410 0.5102 0.144 Uiso 1 calc R . .
C301 C 0.4697(15) 0.1809(10) 0.6257(10) 0.092(3) Uiso 1 d . . .
N300 N 0.5641(17) 0.1626(12) 0.6617(11) 0.125(4) Uiso 1 d . . .

loop_
_atom_site_aniso_label
_atom_site_aniso_U_11
_atom_site_aniso_U_22
_atom_site_aniso_U_33
_atom_site_aniso_U_23
_atom_site_aniso_U_13
_atom_site_aniso_U_12
Er1 0.0449(3) 0.0471(3) 0.0649(3) -0.01955(17) -0.01342(19) -0.00801(15)
O100 0.056(3) 0.062(3) 0.080(4) -0.040(3) -0.003(3) -0.014(3)
O41 0.071(5) 0.120(7) 0.084(5) -0.050(5) -0.021(4) -0.015(4)
O42 0.046(3) 0.068(4) 0.073(4) -0.022(3) -0.004(3) -0.011(3)
N43 0.051(4) 0.076(5) 0.082(6) -0.033(4) -0.006(4) 0.000(4)
O44 0.081(5) 0.148(9) 0.057(4) -0.021(5) 0.008(4) 0.002(5)
N63 0.062(4) 0.064(4) 0.078(5) -0.031(4) -0.008(4) -0.007(4)
O64 0.080(6) 0.114(7) 0.174(10) -0.077(7) 0.000(6) 0.029(5)
O61 0.108(6) 0.076(5) 0.087(5) -0.045(4) -0.031(5) 0.025(4)
O62 0.104(7) 0.126(8) 0.095(5) -0.022(5) -0.036(5) -0.047(6)
O52 0.050(3) 0.064(4) 0.069(3) -0.022(3) -0.007(3) -0.007(3)
O54 0.062(4) 0.131(8) 0.062(4) -0.027(4) 0.004(4) -0.017(4)
N53 0.050(4) 0.065(5) 0.075(5) -0.021(4) -0.004(4) -0.021(4)
O51 0.098(5) 0.046(3) 0.076(4) -0.024(3) -0.008(4) -0.004(3)
C12 0.074(7) 0.098(8) 0.087(7) -0.034(6) -0.023(6) -0.037(6)
C16 0.064(5) 0.069(5) 0.055(4) -0.021(4) -0.002(4) -0.033(4)
C13 0.066(6) 0.054(5) 0.076(6) -0.013(4) -0.020(5) -0.002(4)
C15 0.104(10) 0.062(7) 0.133(11) -0.029(7) -0.012(9) -0.040(6)
C14 0.088(7) 0.052(5) 0.096(7) -0.018(5) -0.014(6) -0.020(5)
N11 0.055(4) 0.052(4) 0.065(4) -0.023(3) -0.008(3) -0.015(3)
N21 0.040(3) 0.073(4) 0.047(3) -0.023(3) -0.003(3) -0.012(3)
C22 0.049(4) 0.086(6) 0.052(4) -0.024(4) 0.001(4) -0.028(4)
C23 0.059(5) 0.094(8) 0.069(6) -0.024(5) 0.007(5) -0.034(5)
C24 0.047(5) 0.123(10) 0.073(6) -0.032(6) -0.015(5) -0.017(6)
C25 0.037(4) 0.082(6) 0.087(6) -0.002(5) -0.041(5) 0.020(4)
C26 0.046(4) 0.067(5) 0.060(5) -0.016(4) 0.001(4) -0.013(4)
C32 0.047(4) 0.062(5) 0.049(4) -0.019(3) -0.018(4) 0.000(3)
N31 0.043(3) 0.050(3) 0.057(3) -0.014(3) -0.017(3) -0.004(3)
C33 0.076(6) 0.050(5) 0.087(6) -0.016(4) -0.009(6) -0.006(4)
C34 0.073(6) 0.055(5) 0.089(7) -0.022(5) 0.006(5) -0.026(4)
C35 0.051(5) 0.060(5) 0.070(5) -0.024(4) -0.007(4) -0.009(4)
C36 0.055(5) 0.056(5) 0.096(7) -0.022(5) -0.012(5) 0.004(4)
N51 0.053(4) 0.070(5) 0.055(4) -0.026(3) 0.001(3) -0.023(3)
C52 0.050(4) 0.079(6) 0.067(5) -0.032(4) 0.000(4) -0.024(4)
C53 0.058(6) 0.099(8) 0.093(7) -0.040(6) 0.015(5) -0.038(6)
C54 0.073(7) 0.100(8) 0.095(7) -0.029(6) -0.016(6) -0.046(6)
C55 0.090(8) 0.069(6) 0.095(7) -0.020(6) -0.005(6) -0.042(6)
C56 0.068(6) 0.063(5) 0.064(5) -0.027(4) -0.002(4) -0.027(4)
N41 0.058(4) 0.061(4) 0.086(5) -0.033(4) -0.012(4) -0.011(3)
C42 0.058(5) 0.075(6) 0.120(9) -0.054(6) -0.016(6) 0.000(5)
C43 0.062(6) 0.096(8) 0.122(10) -0.061(8) -0.022(7) 0.009(6)
C44 0.095(8) 0.071(7) 0.128(10) -0.054(7) -0.011(8) 0.002(6)
C45 0.084(7) 0.059(5) 0.104(8) -0.041(6) -0.008(6) -0.017(5)
C46 0.064(5) 0.057(5) 0.067(5) -0.028(4) -0.012(4) -0.013(4)
N61 0.055(4) 0.061(4) 0.065(4) -0.017(3) -0.012(4) -0.010(3)
C62 0.048(4) 0.068(5) 0.059(4) -0.022(4) -0.008(4) -0.006(4)
C63 0.091(8) 0.067(6) 0.074(6) -0.022(5) -0.027(6) -0.007(5)
C64 0.084(8) 0.091(8) 0.082(6) -0.011(5) -0.060(7) 0.037(6)
C65 0.057(6) 0.117(9) 0.075(6) -0.020(6) -0.044(6) 0.044(6)
C66 0.042(4) 0.109(9) 0.082(6) -0.038(6) -0.017(5) 0.003(5)

loop_
_atom_type_symbol
_atom_type_description
_atom_type_scat_dispersion_real
_atom_type_scat_dispersion_imag
_atom_type_scat_source
C C 0.0033 0.0016 'International Tables Vol C Tables 4.2.6.8 and 6.1.1.4'
H H 0.0000 0.0000 'International Tables Vol C Tables 4.2.6.8 and 6.1.1.4'
N N 0.0061 0.0033 'International Tables Vol C Tables 4.2.6.8 and 6.1.1.4'
O O 0.0106 0.0060 'International Tables Vol C Tables 4.2.6.8 and 6.1.1.4'
Er Er -0.2586 4.9576 'International Tables Vol C Tables 4.2.6.8 and 6.1.1.4'

loop_
_geom_angle_atom_site_label_1
_geom_angle_atom_site_label_2
_geom_angle_atom_site_label_3
_geom_angle
_geom_angle_site_symmetry_1
_geom_angle_site_symmetry_3
_geom_angle_publ_flag
O100 Er1 O61 74.4(3) . . ?
O100 Er1 O52 74.0(2) . . ?
O61 Er1 O52 119.0(2) . . ?
O100 Er1 O41 124.9(3) . . ?
O61 Er1 O41 103.7(3) . . ?
O52 Er1 O41 137.0(3) . . ?
O100 Er1 O42 78.1(2) . . ?
O61 Er1 O42 73.4(3) . . ?
O52 Er1 O42 144.0(2) . . ?
O41 Er1 O42 50.6(3) . . ?
O100 Er1 N11 142.4(2) . . ?
O61 Er1 N11 89.5(3) . . ?
O52 Er1 N11 85.3(2) . . ?
O41 Er1 N11 91.6(3) . . ?
O42 Er1 N11 130.2(2) . . ?
O100 Er1 N31 76.5(2) . . ?
O61 Er1 N31 140.3(3) . . ?
O52 Er1 N31 77.1(2) . . ?
O41 Er1 N31 72.2(3) . . ?
O42 Er1 N31 74.6(2) . . ?
N11 Er1 N31 129.5(2) . . ?
O100 Er1 N21 131.5(2) . . ?
O61 Er1 N21 152.4(3) . . ?
O52 Er1 N21 69.5(2) . . ?
O41 Er1 N21 70.7(2) . . ?
O42 Er1 N21 116.4(2) . . ?
N11 Er1 N21 64.2(2) . . ?
N31 Er1 N21 65.3(2) . . ?
O100 Er1 O51 71.3(3) . . ?
O61 Er1 O51 69.3(3) . . ?
O52 Er1 O51 51.5(2) . . ?
O41 Er1 O51 161.1(3) . . ?
O42 Er1 O51 136.6(3) . . ?
N11 Er1 O51 71.2(2) . . ?
N31 Er1 O51 124.6(2) . . ?
N21 Er1 O51 106.9(2) . . ?
O100 Er1 O62 116.4(2) . . ?
O61 Er1 O62 46.3(3) . . ?
O52 Er1 O62 147.7(2) . . ?
O41 Er1 O62 64.4(3) . . ?
O42 Er1 O62 66.4(3) . . ?
N11 Er1 O62 68.2(3) . . ?
N31 Er1 O62 133.9(3) . . ?
N21 Er1 O62 111.5(2) . . ?
O51 Er1 O62 100.8(2) . . ?
N43 O41 Er1 97.4(6) . . ?
N43 O42 Er1 96.8(5) . . ?
O44 N43 O41 120.7(10) . . ?
O44 N43 O42 124.1(9) . . ?
O41 N43 O42 115.1(9) . . ?
O62 N63 O64 125.9(11) . . ?
O64 N63 O61 119.0(10) . . ?
O62 N63 O61 115.1(9) . . ?
N63 O61 Er1 109.7(6) . . ?
N63 O62 Er1 88.0(7) . . ?
N53 O52 Er1 98.3(5) . . ?
O54 N53 O51 123.1(9) . . ?
O54 N53 O52 121.5(9) . . ?
O51 N53 O52 115.4(8) . . ?
O54 N53 Er1 176.3(7) . . ?
O51 N53 Er1 59.7(5) . . ?
O52 N53 Er1 55.8(4) . . ?
N53 O51 Er1 94.6(6) . . ?
C15 C12 C16 120.5(11) . . ?
N11 C16 C12 120.0(10) . . ?
N11 C16 C22 115.5(7) . . ?
C12 C16 C22 124.5(10) . . ?
N11 C13 C14 122.8(10) . . ?
C12 C15 C14 119.4(10) . . ?
C15 C14 C13 119.5(10) . . ?
C13 N11 C16 117.6(8) . . ?
C13 N11 Er1 120.1(6) . . ?
C16 N11 Er1 122.2(6) . . ?
C22 N21 C26 117.2(8) . . ?
C22 N21 Er1 122.4(6) . . ?
C26 N21 Er1 120.4(6) . . ?
N21 C22 C23 124.3(10) . . ?
N21 C22 C16 115.0(8) . . ?
C23 C22 C16 120.5(9) . . ?
C22 C23 C24 118.1(10) . . ?
C25 C24 C23 120.0(10) . . ?
C24 C25 C26 118.5(10) . . ?
N21 C26 C25 121.7(9) . . ?
N21 C26 C32 115.8(8) . . ?
C25 C26 C32 122.3(9) . . ?
N31 C32 C36 121.3(8) . . ?
N31 C32 C26 117.1(8) . . ?
C36 C32 C26 121.5(8) . . ?
C35 N31 C32 118.4(7) . . ?
C35 N31 Er1 120.7(6) . . ?
C32 N31 Er1 120.7(5) . . ?
C34 C33 C36 119.2(9) . . ?
C33 C34 C35 118.8(9) . . ?
N31 C35 C34 123.3(9) . . ?
C33 C36 C32 118.7(9) . . ?
C56 N51 C52 118.4(8) . . ?
N51 C52 C53 122.8(10) . . ?
N51 C52 C62 116.5(8) . . ?
C53 C52 C62 120.8(9) . . ?
C54 C53 C52 117.8(11) . . ?
C55 C54 C53 120.2(10) . . ?
C54 C55 C56 118.8(11) . . ?
N51 C56 C55 122.0(10) . . ?
N51 C56 C46 116.3(8) . . ?
C55 C56 C46 121.6(10) . . ?
C42 N41 C46 117.4(8) . . ?
N41 C42 C43 125.0(10) . . ?
C42 C43 C44 117.9(11) . . ?
C43 C44 C45 118.8(11) . . ?
C44 C45 C46 121.1(10) . . ?
N41 C46 C45 119.7(9) . . ?
N41 C46 C56 116.3(8) . . ?
C45 C46 C56 123.9(9) . . ?
C62 N61 C63 117.1(8) . . ?
N61 C62 C66 121.6(10) . . ?
N61 C62 C52 115.8(8) . . ?
C66 C62 C52 122.6(9) . . ?
C64 C63 N61 122.7(11) . . ?
C65 C64 C63 121.8(12) . . ?
C64 C65 C66 117.0(9) . . ?
C62 C66 C65 119.8(11) . . ?
N200 C201 C202 172.2(16) . . ?
N100 C101 C102 173(2) . . ?
N300 C301 C302 174.1(18) . . ?

loop_
_geom_bond_atom_site_label_1
_geom_bond_atom_site_label_2
_geom_bond_distance
_geom_bond_site_symmetry_2
_geom_bond_publ_flag
Er1 O100 2.326(6) . ?
Er1 O61 2.414(8) . ?
Er1 O52 2.435(6) . ?
Er1 O41 2.451(8) . ?
Er1 O42 2.460(7) . ?
Er1 N11 2.478(7) . ?
Er1 N31 2.489(7) . ?
Er1 N21 2.505(7) . ?
Er1 O51 2.523(7) . ?
Er1 O62 2.858(12) . ?
O41 N43 1.242(12) . ?
O42 N43 1.247(11) . ?
N43 O44 1.213(12) . ?
N63 O64 1.187(12) . ?
N63 O62 1.242(11) . ?
N63 O61 1.259(11) . ?
O52 N53 1.284(11) . ?
O54 N53 1.205(11) . ?
N53 O51 1.268(11) . ?
C12 C15 1.353(19) . ?
C12 C16 1.406(13) . ?
C16 N11 1.361(12) . ?
C16 C22 1.492(15) . ?
C13 N11 1.354(11) . ?
C13 C14 1.375(14) . ?
C15 C14 1.351(19) . ?
N21 C22 1.343(11) . ?
N21 C26 1.372(12) . ?
C22 C23 1.373(15) . ?
C23 C24 1.388(18) . ?
C24 C25 1.381(17) . ?
C25 C26 1.405(12) . ?
C26 C32 1.475(13) . ?
C32 N31 1.353(10) . ?
C32 C36 1.412(12) . ?
N31 C35 1.361(11) . ?
C33 C34 1.379(16) . ?
C33 C36 1.411(15) . ?
C34 C35 1.381(14) . ?
N51 C56 1.338(13) . ?
N51 C52 1.338(12) . ?
C52 C53 1.404(13) . ?
C52 C62 1.486(14) . ?
C53 C54 1.368(18) . ?
C54 C55 1.375(18) . ?
C55 C56 1.396(14) . ?
C56 C46 1.483(14) . ?
N41 C42 1.326(13) . ?
N41 C46 1.359(12) . ?
C42 C43 1.369(15) . ?
C43 C44 1.352(18) . ?
C44 C45 1.375(18) . ?
C45 C46 1.382(14) . ?
N61 C62 1.345(12) . ?
N61 C63 1.359(13) . ?
C62 C66 1.394(14) . ?
C63 C64 1.348(15) . ?
C64 C65 1.35(2) . ?
C65 C66 1.393(19) . ?
N200 C201 1.163(17) . ?
C201 C202 1.423(19) . ?
N100 C101 1.14(2) . ?
C101 C102 1.42(2) . ?
C302 C301 1.42(2) . ?
C301 N300 1.128(18) . ?
